data_4506935
loop_
_publ_author_name
'Banerjee, Subhabrata'
'Kumar, Dhurjati Prasad'
'Bandyopadhay, Sabyasachi'
'Adarsh, N. N.'
'Dastidar, Parthasarathi'

_publ_section_title
;
 A New Series of CuIICoordination Polymers Derived from
 Bis-pyridyl-bis-urea Ligands and Various Dicarboxylates and Their Role in
 Methanolysis of Epoxide Ring-Opening Catalysis
;
_journal_issue 11
_journal_name_full 'Crystal Growth &amp; Design'
_journal_page_first 5546
_journal_paper_doi 10.1021/cg3011037
_journal_volume 12
_journal_year 2012
_chemical_formula_sum 'C19 H30 Cu N6 O10'
_chemical_formula_weight 566.03
_chemical_name_systematic
; 
 ? 
;
_space_group_IT_number 29
_symmetry_cell_setting orthorhombic
_symmetry_space_group_name_Hall 'P 2c -2ac'
_symmetry_space_group_name_H-M 'P c a 21'
_atom_sites_solution_hydrogens geom
_atom_sites_solution_primary direct
_atom_sites_solution_secondary difmap
_audit_creation_method SHELXL-97
_cell_angle_alpha 90.00
_cell_angle_beta 90.00
_cell_angle_gamma 90.00
_cell_formula_units_Z 4
_cell_length_a 18.4348(9)
_cell_length_b 7.9490(4)
_cell_length_c 15.9297(8)
_cell_measurement_temperature 298(2)
_cell_volume 2334.3(2)
_computing_cell_refinement 'Bruker Apex II'
_computing_data_collection 'Bruker Apex II'
_computing_data_reduction SAINT
_computing_molecular_graphics 'Mercury 2.3'
_computing_publication_material Shelxl-97
_computing_structure_refinement 'SHELXL-97 (Sheldrick, 1997)'
_computing_structure_solution 'SHELXS-97 (Sheldrick, 1990)'
_diffrn_ambient_temperature 298(2)
_diffrn_detector_area_resol_mean 3
_diffrn_measured_fraction_theta_full 0.991
_diffrn_measured_fraction_theta_max 0.991
_diffrn_measurement_device_type 'Bruker Apex II'
_diffrn_measurement_method 'Omega scan'
_diffrn_radiation_monochromator graphite
_diffrn_radiation_source 'fine-focus sealed tube'
_diffrn_radiation_type MoK\a
_diffrn_radiation_wavelength 0.71073
_diffrn_reflns_av_R_equivalents 0.0422
_diffrn_reflns_av_sigmaI/netI 0.0423
_diffrn_reflns_limit_h_max 24
_diffrn_reflns_limit_h_min -24
_diffrn_reflns_limit_k_max 10
_diffrn_reflns_limit_k_min -10
_diffrn_reflns_limit_l_max 19
_diffrn_reflns_limit_l_min -20
_diffrn_reflns_number 25087
_diffrn_reflns_theta_full 28.05
_diffrn_reflns_theta_max 28.05
_diffrn_reflns_theta_min 2.21
_exptl_absorpt_coefficient_mu 1.004
_exptl_absorpt_correction_T_max 0.8890
_exptl_absorpt_correction_T_min 0.6895
_exptl_absorpt_correction_type multi-scan
_exptl_absorpt_process_details sadabs
_exptl_crystal_colour green
_exptl_crystal_density_diffrn 1.611
_exptl_crystal_density_method 'not measured'
_exptl_crystal_description needle
_exptl_crystal_F_000 1180
_exptl_crystal_size_max 0.40
_exptl_crystal_size_mid 0.26
_exptl_crystal_size_min 0.12
_refine_diff_density_max 0.322
_refine_diff_density_min -0.345
_refine_diff_density_rms 0.057
_refine_ls_abs_structure_details 'Flack H D (1983), Acta Cryst. A39, 876-881'
_refine_ls_abs_structure_Flack 0.012(8)
_refine_ls_extinction_method none
_refine_ls_goodness_of_fit_ref 0.992
_refine_ls_hydrogen_treatment mixed
_refine_ls_matrix_type full
_refine_ls_number_parameters 357
_refine_ls_number_reflns 5276
_refine_ls_number_restraints 1
_refine_ls_restrained_S_all 0.992
_refine_ls_R_factor_all 0.0343
_refine_ls_R_factor_gt 0.0283
_refine_ls_shift/su_max 0.000
_refine_ls_shift/su_mean 0.000
_refine_ls_structure_factor_coef Fsqd
_refine_ls_weighting_details 'calc w=1/[\s^2^(Fo^2^)+(0.0353P)^2^+0.0000P] where P=(Fo^2^+2Fc^2^)/3'
_refine_ls_weighting_scheme calc
_refine_ls_wR_factor_gt 0.0635
_refine_ls_wR_factor_ref 0.0662
_reflns_number_gt 4708
_reflns_number_total 5276
_reflns_threshold_expression >2sigma(I)
_cod_data_source_file cg3011037_si_006.cif
_cod_data_source_block annpd2
_cod_original_sg_symbol_H-M Pca2(1)
_cod_database_code 4506935

loop_
_symmetry_equiv_pos_as_xyz
'x, y, z'
'-x, -y, z+1/2'
'x+1/2, -y, z'
'-x+1/2, y, z+1/2'

loop_
_atom_site_label
_atom_site_type_symbol
_atom_site_fract_x
_atom_site_fract_y
_atom_site_fract_z
_atom_site_U_iso_or_equiv
_atom_site_adp_type
_atom_site_occupancy
_atom_site_symmetry_multiplicity
_atom_site_calc_flag
_atom_site_refinement_flags
Cu1 Cu 0.157009(12) 0.14819(3) 0.751190(18) 0.01009(7) Uani 1 1 d .
N1 N 0.17263(9) 0.1946(2) 0.87509(12) 0.0124(4) Uani 1 1 d .
C2 C 0.13029(12) 0.1238(3) 0.93400(14) 0.0143(5) Uani 1 1 d .
H2 H 0.0924 0.0540 0.9177 0.017 Uiso 1 1 calc R
C3 C 0.14223(12) 0.1532(3) 1.01854(16) 0.0163(5) Uani 1 1 d .
H3 H 0.1122 0.1038 1.0584 0.020 Uiso 1 1 calc R
C4 C 0.19854(11) 0.2553(3) 1.04375(14) 0.0145(5) Uani 1 1 d .
H4 H 0.2059 0.2783 1.1004 0.017 Uiso 1 1 calc R
C5 C 0.24469(13) 0.3241(2) 0.98257(14) 0.0129(5) Uani 1 1 d .
C6 C 0.22798(11) 0.2938(3) 0.89884(14) 0.0125(4) Uani 1 1 d .
H6 H 0.2563 0.3442 0.8576 0.015 Uiso 1 1 calc R
N7 N 0.30456(9) 0.4166(2) 1.00936(12) 0.0131(4) Uani 1 1 d .
H7 H 0.3085 0.4351 1.0624 0.016 Uiso 1 1 calc R
C8 C 0.35825(11) 0.4814(3) 0.95789(15) 0.0147(5) Uani 1 1 d .
O9 O 0.35101(8) 0.4924(2) 0.88163(11) 0.0226(4) Uani 1 1 d .
N10 N 0.41890(10) 0.5318(2) 0.99818(13) 0.0153(4) Uani 1 1 d .
H10 H 0.4225 0.5192 1.0516 0.018 Uiso 1 1 calc R
C11 C 0.47830(12) 0.6076(3) 0.95122(15) 0.0167(5) Uani 1 1 d .
H11A H 0.5015 0.6916 0.9863 0.020 Uiso 1 1 calc R
H11B H 0.4584 0.6649 0.9026 0.020 Uiso 1 1 calc R
C12 C 0.53579(12) 0.4826(3) 0.92154(15) 0.0150(4) Uani 1 1 d .
H12A H 0.5124 0.3938 0.8897 0.018 Uiso 1 1 calc R
H12B H 0.5694 0.5398 0.8844 0.018 Uiso 1 1 calc R
C13 C 0.57783(12) 0.4049(3) 0.99409(15) 0.0150(5) Uani 1 1 d .
H13A H 0.5922 0.4922 1.0332 0.018 Uiso 1 1 calc R
H13B H 0.5471 0.3255 1.0237 0.018 Uiso 1 1 calc R
N14 N 0.64202(10) 0.3189(2) 0.96271(13) 0.0148(4) Uani 1 1 d .
H14 H 0.6488 0.3097 0.9095 0.018 Uiso 1 1 calc R
C15 C 0.69075(12) 0.2536(3) 1.01633(15) 0.0146(5) Uani 1 1 d .
O16 O 0.68168(9) 0.2488(2) 1.09275(10) 0.0209(4) Uani 1 1 d .
N17 N 0.75253(11) 0.1898(2) 0.97801(12) 0.0148(4) Uani 1 1 d .
H17 H 0.7574 0.2092 0.9252 0.018 Uiso 1 1 calc R
C18 C 0.80767(11) 0.0972(3) 1.01679(14) 0.0119(4) Uani 1 1 d .
C19 C 0.19453(11) -0.0458(3) 0.60047(13) 0.0119(4) Uani 1 1 d .
H19 H 0.2325 -0.0820 0.6344 0.014 Uiso 1 1 calc R
N20 N 0.14318(10) 0.0546(2) 0.63343(12) 0.0128(4) Uani 1 1 d .
C21 C 0.08687(12) 0.1026(3) 0.58583(15) 0.0148(4) Uani 1 1 d .
H21 H 0.0513 0.1715 0.6090 0.018 Uiso 1 1 calc R
C22 C 0.91963(12) -0.0524(3) 1.00343(15) 0.0161(5) Uani 1 1 d .
H22 H 0.9594 -0.0867 0.9718 0.019 Uiso 1 1 calc R
C23 C 0.86680(12) 0.0494(3) 0.96758(15) 0.0158(5) Uani 1 1 d .
H23 H 0.8708 0.0849 0.9121 0.019 Uiso 1 1 calc R
O24 O 0.26080(7) 0.16340(17) 0.73283(10) 0.0129(3) Uani 1 1 d .
C25 C 0.30487(10) 0.0537(3) 0.76137(14) 0.0112(4) Uani 1 1 d .
O26 O 0.28679(8) -0.08342(19) 0.79219(10) 0.0163(3) Uani 1 1 d .
C27 C 0.38483(10) 0.1022(2) 0.75816(17) 0.0131(4) Uani 1 1 d .
H27A H 0.3924 0.1810 0.7125 0.016 Uiso 1 1 calc R
H27B H 0.3978 0.1586 0.8100 0.016 Uiso 1 1 calc R
C28 C -0.06584(10) 0.0484(2) 0.74589(17) 0.0139(4) Uani 1 1 d .
H28A H -0.0812 0.1368 0.7839 0.017 Uiso 1 1 calc R
H28B H -0.0722 0.0899 0.6891 0.017 Uiso 1 1 calc R
C29 C 0.01447(10) 0.0149(3) 0.76026(14) 0.0129(4) Uani 1 1 d .
O30 O 0.03814(8) -0.13132(18) 0.76300(12) 0.0209(4) Uani 1 1 d .
O31 O 0.05280(8) 0.14800(17) 0.76722(9) 0.0139(4) Uani 1 1 d .
O32 O 0.14814(9) 0.4171(2) 0.69487(11) 0.0158(3) Uani 1 1 d .
O33 O 0.01733(10) 0.5695(3) 0.67034(12) 0.0218(4) Uani 1 1 d .
O34 O 0.32901(10) 0.7103(2) 0.28458(10) 0.0166(4) Uani 1 1 d .
O35 O 0.62021(11) 0.4738(2) 0.20685(14) 0.0247(4) Uani 1 1 d .
H33A H -0.021(2) 0.529(5) 0.679(3) 0.063(13) Uiso 1 1 d .
H33B H 0.0151(16) 0.660(4) 0.695(2) 0.035(9) Uiso 1 1 d .
H32A H 0.1040(16) 0.440(3) 0.6948(18) 0.026(7) Uiso 1 1 d .
H32B H 0.1694(16) 0.510(4) 0.723(2) 0.047(10) Uiso 1 1 d .
H34A H 0.2953(14) 0.771(3) 0.2776(15) 0.017(7) Uiso 1 1 d .
H34B H 0.3684(18) 0.751(4) 0.275(2) 0.045(10) Uiso 1 1 d .
H35A H 0.6335(15) 0.473(4) 0.254(3) 0.034(9) Uiso 1 1 d .
H35B H 0.6433(19) 0.397(5) 0.178(2) 0.053(11) Uiso 1 1 d .

loop_
_atom_site_aniso_label
_atom_site_aniso_U_11
_atom_site_aniso_U_22
_atom_site_aniso_U_33
_atom_site_aniso_U_23
_atom_site_aniso_U_13
_atom_site_aniso_U_12
Cu1 0.00715(11) 0.01297(12) 0.01015(12) -0.00105(13) -0.00018(12) -0.00006(9)
N1 0.0116(9) 0.0145(9) 0.0112(10) -0.0010(7) 0.0014(7) 0.0015(7)
C2 0.0114(10) 0.0141(11) 0.0174(12) 0.0025(9) 0.0021(9) 0.0003(8)
C3 0.0146(11) 0.0192(12) 0.0151(12) 0.0048(9) 0.0037(9) 0.0015(9)
C4 0.0158(11) 0.0168(11) 0.0108(11) 0.0015(9) -0.0002(9) 0.0017(9)
C5 0.0129(10) 0.0111(10) 0.0146(13) 0.0012(8) 0.0003(9) 0.0037(8)
C6 0.0108(10) 0.0139(10) 0.0127(11) 0.0006(8) 0.0011(8) 0.0009(8)
N7 0.0133(9) 0.0173(10) 0.0087(9) -0.0013(7) -0.0006(7) -0.0006(8)
C8 0.0148(11) 0.0136(11) 0.0156(12) 0.0004(9) 0.0011(9) 0.0004(8)
O9 0.0180(8) 0.0375(10) 0.0123(9) 0.0042(8) -0.0007(7) -0.0116(7)
N10 0.0131(9) 0.0207(10) 0.0122(10) -0.0011(8) -0.0034(7) -0.0010(8)
C11 0.0149(11) 0.0166(12) 0.0186(12) 0.0034(9) -0.0026(9) -0.0029(9)
C12 0.0143(11) 0.0136(11) 0.0172(11) -0.0013(9) -0.0006(9) -0.0010(9)
C13 0.0123(10) 0.0158(11) 0.0168(12) -0.0011(9) 0.0000(9) 0.0006(9)
N14 0.0165(10) 0.0181(10) 0.0097(10) -0.0007(7) -0.0013(8) 0.0033(7)
C15 0.0161(11) 0.0121(11) 0.0157(12) -0.0014(9) 0.0001(9) -0.0006(9)
O16 0.0230(9) 0.0271(9) 0.0128(9) 0.0016(7) 0.0021(7) 0.0099(7)
N17 0.0157(9) 0.0186(9) 0.0101(10) 0.0031(7) 0.0019(8) 0.0014(8)
C18 0.0125(10) 0.0110(10) 0.0122(11) 0.0016(8) -0.0026(8) -0.0038(8)
C19 0.0101(10) 0.0121(10) 0.0135(11) 0.0005(8) -0.0014(8) -0.0013(8)
N20 0.0125(9) 0.0139(10) 0.0119(9) -0.0024(7) -0.0004(7) -0.0023(7)
C21 0.0108(10) 0.0160(10) 0.0176(12) 0.0007(9) -0.0004(9) 0.0007(9)
C22 0.0124(10) 0.0167(11) 0.0192(12) -0.0017(9) 0.0033(9) 0.0010(9)
C23 0.0179(11) 0.0190(12) 0.0104(11) -0.0002(9) 0.0023(9) -0.0016(9)
O24 0.0083(7) 0.0175(7) 0.0129(10) 0.0005(6) 0.0006(6) 0.0003(6)
C25 0.0124(9) 0.0161(10) 0.0052(11) -0.0042(9) 0.0001(8) 0.0004(8)
O26 0.0144(8) 0.0170(8) 0.0176(9) 0.0021(7) -0.0009(6) -0.0025(6)
C27 0.0086(9) 0.0150(9) 0.0157(12) 0.0005(11) -0.0002(10) -0.0004(7)
C28 0.0117(9) 0.0158(9) 0.0140(10) 0.0004(10) -0.0001(10) 0.0007(7)
C29 0.0140(9) 0.0176(10) 0.0070(11) 0.0010(9) 0.0001(9) -0.0010(8)
O30 0.0124(7) 0.0176(8) 0.0325(13) 0.0028(8) -0.0005(8) 0.0008(6)
O31 0.0078(6) 0.0189(7) 0.0151(11) -0.0036(6) 0.0007(6) -0.0023(6)
O32 0.0132(8) 0.0163(8) 0.0178(9) -0.0019(7) -0.0014(7) 0.0001(6)
O33 0.0194(9) 0.0240(10) 0.0221(10) -0.0047(8) -0.0001(8) 0.0011(8)
O34 0.0130(9) 0.0184(9) 0.0185(9) 0.0020(7) 0.0008(6) 0.0034(7)
O35 0.0318(11) 0.0255(10) 0.0168(11) -0.0057(8) -0.0040(8) 0.0078(8)

loop_
_atom_type_symbol
_atom_type_description
_atom_type_scat_dispersion_real
_atom_type_scat_dispersion_imag
_atom_type_scat_source
C C 0.0033 0.0016 'International Tables Vol C Tables 4.2.6.8 and 6.1.1.4'
H H 0.0000 0.0000 'International Tables Vol C Tables 4.2.6.8 and 6.1.1.4'
N N 0.0061 0.0033 'International Tables Vol C Tables 4.2.6.8 and 6.1.1.4'
O O 0.0106 0.0060 'International Tables Vol C Tables 4.2.6.8 and 6.1.1.4'
Cu Cu 0.3201 1.2651 'International Tables Vol C Tables 4.2.6.8 and 6.1.1.4'

loop_
_geom_angle_atom_site_label_1
_geom_angle_atom_site_label_2
_geom_angle_atom_site_label_3
_geom_angle
_geom_angle_site_symmetry_1
_geom_angle_site_symmetry_3
O31 Cu1 O24 176.30(6) . .
O31 Cu1 N1 90.73(7) . .
O24 Cu1 N1 89.73(7) . .
O31 Cu1 N20 89.83(7) . .
O24 Cu1 N20 90.42(7) . .
N1 Cu1 N20 169.00(7) . .
O31 Cu1 O32 88.96(6) . .
O24 Cu1 O32 87.36(6) . .
N1 Cu1 O32 102.62(7) . .
N20 Cu1 O32 88.38(7) . .
C6 N1 C2 119.3(2) . .
C6 N1 Cu1 119.23(15) . .
C2 N1 Cu1 121.40(15) . .
N1 C2 C3 121.1(2) . .
N1 C2 H2 119.5 . .
C3 C2 H2 119.5 . .
C4 C3 C2 120.2(2) . .
C4 C3 H3 119.9 . .
C2 C3 H3 119.9 . .
C3 C4 C5 118.9(2) . .
C3 C4 H4 120.5 . .
C5 C4 H4 120.5 . .
C6 C5 N7 124.1(2) . .
C6 C5 C4 117.7(2) . .
N7 C5 C4 118.2(2) . .
N1 C6 C5 122.7(2) . .
N1 C6 H6 118.7 . .
C5 C6 H6 118.7 . .
C8 N7 C5 125.5(2) . .
C8 N7 H7 117.2 . .
C5 N7 H7 117.2 . .
O9 C8 N10 122.7(2) . .
O9 C8 N7 122.4(2) . .
N10 C8 N7 114.9(2) . .
C8 N10 C11 120.1(2) . .
C8 N10 H10 120.0 . .
C11 N10 H10 120.0 . .
N10 C11 C12 114.29(18) . .
N10 C11 H11A 108.7 . .
C12 C11 H11A 108.7 . .
N10 C11 H11B 108.7 . .
C12 C11 H11B 108.7 . .
H11A C11 H11B 107.6 . .
C13 C12 C11 112.47(19) . .
C13 C12 H12A 109.1 . .
C11 C12 H12A 109.1 . .
C13 C12 H12B 109.1 . .
C11 C12 H12B 109.1 . .
H12A C12 H12B 107.8 . .
N14 C13 C12 110.11(19) . .
N14 C13 H13A 109.6 . .
C12 C13 H13A 109.6 . .
N14 C13 H13B 109.6 . .
C12 C13 H13B 109.6 . .
H13A C13 H13B 108.2 . .
C15 N14 C13 120.4(2) . .
C15 N14 H14 119.8 . .
C13 N14 H14 119.8 . .
O16 C15 N14 123.4(2) . .
O16 C15 N17 122.4(2) . .
N14 C15 N17 114.2(2) . .
C15 N17 C18 126.46(19) . .
C15 N17 H17 116.8 . .
C18 N17 H17 116.8 . .
C19 C18 C23 118.7(2) 2_655 .
C19 C18 N17 123.7(2) 2_655 .
C23 C18 N17 117.6(2) . .
N20 C19 C18 121.8(2) . 2_654
N20 C19 H19 119.1 . .
C18 C19 H19 119.1 2_654 .
C21 N20 C19 119.54(19) . .
C21 N20 Cu1 120.95(15) . .
C19 N20 Cu1 119.27(14) . .
N20 C21 C22 121.6(2) . 2_654
N20 C21 H21 119.2 . .
C22 C21 H21 119.2 2_654 .
C21 C22 C23 120.0(2) 2_655 .
C21 C22 H22 120.0 2_655 .
C23 C22 H22 120.0 . .
C22 C23 C18 118.4(2) . .
C22 C23 H23 120.8 . .
C18 C23 H23 120.8 . .
C25 O24 Cu1 122.14(13) . .
O26 C25 O24 124.78(18) . .
O26 C25 C27 119.69(18) . .
O24 C25 C27 115.51(17) . .
C28 C27 C25 112.61(16) 3 .
C28 C27 H27A 109.1 3 .
C25 C27 H27A 109.1 . .
C28 C27 H27B 109.1 3 .
C25 C27 H27B 109.1 . .
H27A C27 H27B 107.8 . .
C27 C28 C29 115.22(17) 3_455 .
C27 C28 H28A 108.5 3_455 .
C29 C28 H28A 108.5 . .
C27 C28 H28B 108.5 3_455 .
C29 C28 H28B 108.5 . .
H28A C28 H28B 107.5 . .
O30 C29 O31 125.29(18) . .
O30 C29 C28 120.73(17) . .
O31 C29 C28 113.97(17) . .
C29 O31 Cu1 122.52(13) . .
Cu1 O32 H32A 105.9(19) . .
Cu1 O32 H32B 120(2) . .
H32A O32 H32B 103(2) . .
O33 O33 H33A 0(10) 1 .
O33 O33 H33B 0(10) 1 .
H33A O33 H33B 104(3) . .
H34A O34 H34B 115(3) . .
H35A O35 H35B 110(3) . .

loop_
_geom_bond_atom_site_label_1
_geom_bond_atom_site_label_2
_geom_bond_distance
_geom_bond_site_symmetry_2
Cu1 O31 1.9379(14) .
Cu1 O24 1.9394(14) .
Cu1 N1 2.0284(19) .
Cu1 N20 2.0341(19) .
Cu1 O32 2.3242(17) .
N1 C6 1.344(3) .
N1 C2 1.344(3) .
C2 C3 1.384(3) .
C2 H2 0.9300 .
C3 C4 1.377(3) .
C3 H3 0.9300 .
C4 C5 1.405(3) .
C4 H4 0.9300 .
C5 C6 1.390(3) .
C5 N7 1.393(3) .
C6 H6 0.9300 .
N7 C8 1.385(3) .
N7 H7 0.8600 .
C8 O9 1.225(3) .
C8 N10 1.350(3) .
N10 C11 1.457(3) .
N10 H10 0.8600 .
C11 C12 1.528(3) .
C11 H11A 0.9700 .
C11 H11B 0.9700 .
C12 C13 1.522(3) .
C12 H12A 0.9700 .
C12 H12B 0.9700 .
C13 N14 1.455(3) .
C13 H13A 0.9700 .
C13 H13B 0.9700 .
N14 C15 1.344(3) .
N14 H14 0.8600 .
C15 O16 1.229(3) .
C15 N17 1.388(3) .
N17 C18 1.399(3) .
N17 H17 0.8600 .
C18 C19 1.395(3) 2_655
C18 C23 1.395(3) .
C19 N20 1.345(3) .
C19 C18 1.395(3) 2_654
C19 H19 0.9300 .
N20 C21 1.341(3) .
C21 C22 1.377(3) 2_654
C21 H21 0.9300 .
C22 C21 1.377(3) 2_655
C22 C23 1.389(3) .
C22 H22 0.9300 .
C23 H23 0.9300 .
O24 C25 1.276(2) .
C25 O26 1.241(3) .
C25 C27 1.525(3) .
C27 C28 1.516(3) 3
C27 H27A 0.9700 .
C27 H27B 0.9700 .
C28 C27 1.516(3) 3_455
C28 C29 1.521(3) .
C28 H28A 0.9700 .
C28 H28B 0.9700 .
C29 O30 1.242(2) .
C29 O31 1.277(2) .
O32 H32A 0.83(3) .
O32 H32B 0.95(4) .
O33 O33 0.000(7) 1
O33 H33A 0.79(4) .
O33 H33B 0.82(3) .
O34 H34A 0.80(3) .
O34 H34B 0.81(3) .
O35 H35A 0.80(4) .
O35 H35B 0.88(4) .

loop_
_geom_hbond_atom_site_label_D
_geom_hbond_atom_site_label_H
_geom_hbond_atom_site_label_A
_geom_hbond_distance_DH
_geom_hbond_distance_HA
_geom_hbond_distance_DA
_geom_hbond_angle_DHA
_geom_hbond_site_symmetry_A
N7 H7 O32 0.86 2.26 3.081(3) 159.3 4
N10 H10 O33 0.86 2.23 2.999(3) 149.0 4
N14 H14 O34 0.86 2.04 2.897(3) 176.8 2_665
N17 H17 O26 0.86 2.40 3.143(2) 144.2 3
O33 H33A O35 0.79(4) 1.93(4) 2.710(3) 168(4) 4
O33 H33B O30 0.82(3) 2.03(3) 2.825(3) 164(3) 1_565
O32 H32A O33 0.83(3) 1.94(3) 2.727(3) 157(3) 1
O32 H32B O34 0.95(4) 1.87(4) 2.766(2) 157(3) 4
O34 H34A O26 0.80(3) 1.92(3) 2.695(2) 165(2) 4_564
O34 H34B O30 0.81(3) 1.97(3) 2.775(2) 173(3) 4_564
O35 H35A O9 0.80(4) 2.06(4) 2.847(3) 167(3) 2_664
O35 H35B O16 0.88(4) 1.93(4) 2.790(3) 167(3) 1_554
